data_2221020
loop_
_publ_author_name
'Siddiqui, Waseeq Ahmad'
'Bukahari, Iftikhar Hussain'
'Zia-ur-Rehman, Muhammad'
'Khan, Islam Ullah'
'Tizzard, Graham John'

_publ_section_title
;<i>N</i>-(2,3-Dimethylphenyl)-4-hydroxy-2-methyl-2<i>H</i>-1,2-benzothiazine-3-carboxamide
 1,1-dioxide
;
_journal_coeditor_code BT2887
_journal_issue 3
_journal_name_full 'Acta Crystallographica Section E'
_journal_page_first o644
_journal_page_last o645
_journal_paper_doi 10.1107/S1600536809006837
_journal_volume 65
_journal_year 2009
_chemical_formula_iupac 'C18 H18 N2 O4 S'
_chemical_formula_moiety 'C18 H18 N2 O4 S'
_chemical_formula_sum 'C18 H18 N2 O4 S'
_chemical_formula_weight 358.40
_chemical_name_systematic
;
<i>N</i>-(2,3-Dimethylphenyl)-4-hydroxy-2-methyl-2<i>H</i>-1,2-benzothiazine-
3-carboxamide 1,1-dioxide
;
_space_group_IT_number 14
_symmetry_cell_setting monoclinic
_symmetry_space_group_name_Hall '-P 2yn'
_symmetry_space_group_name_H-M 'P 1 21/n 1'
_atom_sites_solution_hydrogens geom
_atom_sites_solution_primary direct
_atom_sites_solution_secondary difmap
_audit_creation_method SHELXL-97
_cell_angle_alpha 90.00
_cell_angle_beta 104.8320(10)
_cell_angle_gamma 90.00
_cell_formula_units_Z 4
_cell_length_a 10.2461(3)
_cell_length_b 8.5421(2)
_cell_length_c 19.8944(5)
_cell_measurement_reflns_used 10340
_cell_measurement_temperature 120(2)
_cell_measurement_theta_max 27.485
_cell_measurement_theta_min 2.910
_cell_volume 1683.21(8)
_computing_cell_refinement 'DENZO (Otwinowski & Minor, 1997) and COLLECT (Hooft, 1998)'
_computing_data_collection 'COLLECT (Hooft, 1998)'
_computing_data_reduction 'DENZO (Otwinowski & Minor, 1997) and COLLECT (Hooft, 1998)'
_computing_molecular_graphics 'SHELXTL (Sheldrick, 2008)'
_computing_publication_material 'SHELXTL (Sheldrick, 2008) and local programs'
_computing_structure_refinement 'SHELXL97 (Sheldrick, 2008)'
_computing_structure_solution 'SHELXS97 (Sheldrick, 2008)'
_diffrn_ambient_temperature 120(2)
_diffrn_detector_area_resol_mean 9.091
_diffrn_measured_fraction_theta_full 0.996
_diffrn_measured_fraction_theta_max 0.996
_diffrn_measurement_device_type 'Bruker--Nonius CCD camera on \k-goniostat'
_diffrn_measurement_method '\f and \w scans to fill the asymmetric unit'
_diffrn_radiation_monochromator graphite
_diffrn_radiation_source 'Bruker Nonius FR591 Rotating Anode'
_diffrn_radiation_type MoK\a
_diffrn_radiation_wavelength 0.71073
_diffrn_reflns_av_R_equivalents 0.0551
_diffrn_reflns_av_sigmaI/netI 0.0494
_diffrn_reflns_limit_h_max 11
_diffrn_reflns_limit_h_min -13
_diffrn_reflns_limit_k_max 9
_diffrn_reflns_limit_k_min -11
_diffrn_reflns_limit_l_max 24
_diffrn_reflns_limit_l_min -25
_diffrn_reflns_number 18371
_diffrn_reflns_theta_full 27.48
_diffrn_reflns_theta_max 27.48
_diffrn_reflns_theta_min 3.15
_diffrn_standards_number 0
_exptl_absorpt_coefficient_mu 0.218
_exptl_absorpt_correction_T_max 0.978
_exptl_absorpt_correction_T_min 0.855
_exptl_absorpt_correction_type multi-scan
_exptl_absorpt_process_details '(SADABS; Sheldrick, 2007)'
_exptl_crystal_colour colourless
_exptl_crystal_density_diffrn 1.414
_exptl_crystal_density_method 'not measured'
_exptl_crystal_description ' block'
_exptl_crystal_F_000 752
_exptl_crystal_size_max 0.30
_exptl_crystal_size_mid 0.10
_exptl_crystal_size_min 0.10
_refine_diff_density_max 0.270
_refine_diff_density_min -0.571
_refine_ls_extinction_method none
_refine_ls_goodness_of_fit_ref 1.056
_refine_ls_hydrogen_treatment mixed
_refine_ls_matrix_type full
_refine_ls_number_parameters 234
_refine_ls_number_reflns 3828
_refine_ls_number_restraints 0
_refine_ls_restrained_S_all 1.056
_refine_ls_R_factor_all 0.0633
_refine_ls_R_factor_gt 0.0451
_refine_ls_shift/su_max 0.001
_refine_ls_shift/su_mean 0.000
_refine_ls_structure_factor_coef Fsqd
_refine_ls_weighting_details 'calc w=1/[\s^2^(Fo^2^)+(0.0495P)^2^+0.8901P] where P=(Fo^2^+2Fc^2^)/3'
_refine_ls_weighting_scheme calc
_refine_ls_wR_factor_gt 0.1040
_refine_ls_wR_factor_ref 0.1135
_reflns_number_gt 3000
_reflns_number_total 3828
_reflns_threshold_expression I>2\s(I)
_cod_data_source_file bt2887.cif
_cod_data_source_block I
_cod_depositor_comments
;
The following automatic conversions were performed:
'_symmetry_cell_setting' value 'Monoclinic' changed to 'monoclinic'
according to '/home/saulius/struct/CIF-dictionaries/cif_core.dic'
dictionary named 'cif_core.dic' version 2.4.1 from 2010-06-29.

Automatic conversion script
Id: cif_fix_enum 1527 2010-12-29 10:47:43Z saulius 

The following automatic conversions were performed:

'_symmetry_cell_setting' value 'Monoclinic' changed to 'monoclinic'
according to /home/saulius/struct/CIF-dictionaries/cif_core.dic
dictionary named 'cif_core.dic' version 2.4.1 from 2010-06-29.

Automatic conversion script
Id: cif_fix_values 1715 2011-07-08 13:25:40Z adriana 
;
_cod_original_cell_volume 1683.20(8)
_cod_original_sg_symbol_H-M 'P 21/n'
_cod_database_code 2221020
_cod_database_fobs_code 2221020

loop_
_symmetry_equiv_pos_as_xyz
'x, y, z'
'-x+1/2, y+1/2, -z+1/2'
'-x, -y, -z'
'x-1/2, -y-1/2, z-1/2'

loop_
_atom_site_type_symbol
_atom_site_label
_atom_site_fract_x
_atom_site_fract_y
_atom_site_fract_z
_atom_site_U_iso_or_equiv
_atom_site_adp_type
_atom_site_calc_flag
_atom_site_refinement_flags
_atom_site_occupancy
_atom_site_disorder_assembly
_atom_site_disorder_group
S S1 0.65769(5) 0.38059(5) 0.08727(2) 0.01787(14) Uani d . 1 . .
O O2 0.85778(13) 0.51574(15) -0.10128(6) 0.0190(3) Uani d . 1 . .
O O1 0.93907(13) 0.27205(16) -0.03046(7) 0.0208(3) Uani d . 1 . .
H H1O 0.9310 0.3360 -0.0633 0.031 Uiso calc R 1 . .
N N2 0.70234(16) 0.67387(18) -0.06965(8) 0.0162(3) Uani d . 1 . .
N N1 0.73387(15) 0.51959(17) 0.05471(8) 0.0155(3) Uani d . 1 . .
O O3 0.55860(13) 0.31248(15) 0.03050(7) 0.0207(3) Uani d . 1 . .
O O4 0.61656(14) 0.44317(17) 0.14534(7) 0.0255(3) Uani d . 1 . .
C C6 0.88260(18) 0.2273(2) 0.07631(9) 0.0173(4) Uani d . 1 . .
C C9 0.78894(18) 0.5530(2) -0.05975(9) 0.0154(4) Uani d . 1 . .
C C10 0.67298(17) 0.7818(2) -0.12596(9) 0.0166(4) Uani d . 1 . .
C C7 0.87323(18) 0.3265(2) 0.01508(9) 0.0162(4) Uani d . 1 . .
C C1 0.78842(19) 0.2430(2) 0.11619(9) 0.0187(4) Uani d . 1 . .
C C18 0.8113(2) 0.6356(2) 0.10495(10) 0.0226(4) Uani d . 1 . .
H H18A 0.8911 0.5851 0.1348 0.034 Uiso calc R 1 . .
H H18B 0.7542 0.6764 0.1336 0.034 Uiso calc R 1 . .
H H18C 0.8397 0.7220 0.0795 0.034 Uiso calc R 1 . .
C C5 0.98373(19) 0.1138(2) 0.09600(10) 0.0216(4) Uani d . 1 . .
H H5 1.0480 0.1000 0.0695 0.026 Uiso calc R 1 . .
C C8 0.80079(18) 0.4615(2) 0.00417(9) 0.0151(4) Uani d . 1 . .
C C14 0.61045(19) 1.0447(2) -0.16562(11) 0.0226(4) Uani d . 1 . .
C C16 0.6568(2) 0.9831(2) -0.03662(10) 0.0233(4) Uani d . 1 . .
H H16A 0.5896 0.9260 -0.0190 0.035 Uiso calc R 1 . .
H H16B 0.6410 1.0959 -0.0344 0.035 Uiso calc R 1 . .
H H16C 0.7475 0.9578 -0.0082 0.035 Uiso calc R 1 . .
C C4 0.9901(2) 0.0215(2) 0.15404(11) 0.0266(5) Uani d . 1 . .
H H4 1.0594 -0.0549 0.1672 0.032 Uiso calc R 1 . .
C C15 0.64525(18) 0.9363(2) -0.11082(10) 0.0181(4) Uani d . 1 . .
C C12 0.6398(2) 0.8437(2) -0.24637(10) 0.0246(4) Uani d . 1 . .
H H12 0.6402 0.8140 -0.2923 0.030 Uiso calc R 1 . .
C C11 0.67017(19) 0.7340(2) -0.19320(9) 0.0203(4) Uani d . 1 . .
H H11 0.6887 0.6283 -0.2025 0.024 Uiso calc R 1 . .
C C3 0.8966(2) 0.0393(2) 0.19319(11) 0.0294(5) Uani d . 1 . .
H H3 0.9024 -0.0246 0.2329 0.035 Uiso calc R 1 . .
C C13 0.6091(2) 0.9960(2) -0.23262(10) 0.0248(4) Uani d . 1 . .
H H13 0.5865 1.0692 -0.2697 0.030 Uiso calc R 1 . .
C C2 0.7944(2) 0.1507(2) 0.17439(10) 0.0258(4) Uani d . 1 . .
H H2 0.7299 0.1633 0.2009 0.031 Uiso calc R 1 . .
C C17 0.5769(2) 1.2125(3) -0.15299(12) 0.0350(5) Uani d . 1 . .
H H17A 0.5529 1.2691 -0.1973 0.052 Uiso calc R 1 . .
H H17B 0.6555 1.2624 -0.1217 0.052 Uiso calc R 1 . .
H H17C 0.5006 1.2151 -0.1317 0.052 Uiso calc R 1 . .
H H1N 0.657(2) 0.683(3) -0.0397(12) 0.026(6) Uiso d . 1 . .

loop_
_atom_site_aniso_label
_atom_site_aniso_U_11
_atom_site_aniso_U_22
_atom_site_aniso_U_33
_atom_site_aniso_U_12
_atom_site_aniso_U_13
_atom_site_aniso_U_23
S1 0.0187(2) 0.0193(3) 0.0181(2) -0.00080(18) 0.00918(18) -0.00048(18)
O2 0.0210(7) 0.0221(7) 0.0160(6) 0.0015(5) 0.0085(5) 0.0000(5)
O1 0.0218(7) 0.0229(7) 0.0208(7) 0.0045(6) 0.0112(6) 0.0014(5)
N2 0.0159(8) 0.0182(8) 0.0155(8) 0.0018(6) 0.0062(6) 0.0012(6)
N1 0.0162(8) 0.0170(8) 0.0151(7) -0.0005(6) 0.0073(6) -0.0023(6)
O3 0.0156(7) 0.0230(7) 0.0245(7) -0.0022(5) 0.0072(5) -0.0032(6)
O4 0.0325(8) 0.0269(8) 0.0232(7) 0.0000(6) 0.0183(6) -0.0027(6)
C6 0.0168(9) 0.0173(9) 0.0163(9) -0.0034(7) 0.0018(7) -0.0016(7)
C9 0.0157(9) 0.0163(9) 0.0136(8) -0.0038(7) 0.0028(7) -0.0017(7)
C10 0.0121(8) 0.0192(9) 0.0170(9) -0.0021(7) 0.0013(7) 0.0026(7)
C7 0.0130(8) 0.0187(9) 0.0171(9) -0.0023(7) 0.0041(7) -0.0018(7)
C1 0.0223(9) 0.0172(9) 0.0161(9) -0.0019(7) 0.0037(7) -0.0020(7)
C18 0.0263(10) 0.0227(10) 0.0197(10) -0.0050(8) 0.0075(8) -0.0057(8)
C5 0.0192(10) 0.0194(10) 0.0243(10) 0.0010(7) 0.0020(8) -0.0008(8)
C8 0.0147(8) 0.0179(9) 0.0134(9) -0.0015(7) 0.0049(7) -0.0016(7)
C14 0.0180(9) 0.0190(10) 0.0273(10) -0.0014(8) -0.0003(8) 0.0024(8)
C16 0.0267(11) 0.0192(10) 0.0250(10) 0.0004(8) 0.0083(9) -0.0035(8)
C4 0.0292(11) 0.0210(10) 0.0246(10) 0.0028(8) -0.0023(9) 0.0033(8)
C15 0.0140(9) 0.0193(9) 0.0199(9) -0.0028(7) 0.0025(7) -0.0007(7)
C12 0.0275(11) 0.0277(11) 0.0163(9) -0.0036(8) 0.0015(8) 0.0010(8)
C11 0.0235(10) 0.0196(10) 0.0168(9) -0.0011(8) 0.0034(8) -0.0005(7)
C3 0.0429(13) 0.0229(11) 0.0187(10) -0.0008(9) 0.0013(9) 0.0054(8)
C13 0.0250(11) 0.0249(11) 0.0211(10) -0.0024(8) -0.0005(8) 0.0073(8)
C2 0.0353(12) 0.0248(10) 0.0190(10) -0.0030(9) 0.0101(9) 0.0017(8)
C17 0.0428(14) 0.0220(11) 0.0361(13) 0.0039(9) 0.0029(11) 0.0019(9)

loop_
_atom_type_symbol
_atom_type_description
_atom_type_scat_dispersion_real
_atom_type_scat_dispersion_imag
_atom_type_scat_source
C C 0.0033 0.0016 'International Tables Vol C Tables 4.2.6.8 and 6.1.1.4'
H H 0.0000 0.0000 'International Tables Vol C Tables 4.2.6.8 and 6.1.1.4'
N N 0.0061 0.0033 'International Tables Vol C Tables 4.2.6.8 and 6.1.1.4'
O O 0.0106 0.0060 'International Tables Vol C Tables 4.2.6.8 and 6.1.1.4'
S S 0.1246 0.1234 'International Tables Vol C Tables 4.2.6.8 and 6.1.1.4'

loop_
_geom_angle_atom_site_label_1
_geom_angle_atom_site_label_2
_geom_angle_atom_site_label_3
_geom_angle_site_symmetry_1
_geom_angle_site_symmetry_3
_geom_angle
_geom_angle_publ_flag
O4 S1 O3 . . 119.46(8) ?
O4 S1 N1 . . 108.44(8) ?
O3 S1 N1 . . 107.14(8) ?
O4 S1 C1 . . 109.98(9) ?
O3 S1 C1 . . 108.17(8) ?
N1 S1 C1 . . 102.26(8) ?
C7 O1 H1O . . 109.5 ?
C9 N2 C10 . . 127.78(16) ?
C9 N2 H1N . . 115.6(16) ?
C10 N2 H1N . . 116.6(16) ?
C8 N1 C18 . . 115.56(14) ?
C8 N1 S1 . . 112.65(12) ?
C18 N1 S1 . . 116.30(12) ?
C5 C6 C1 . . 118.36(17) ?
C5 C6 C7 . . 121.28(17) ?
C1 C6 C7 . . 120.36(17) ?
O2 C9 N2 . . 123.99(16) ?
O2 C9 C8 . . 119.87(16) ?
N2 C9 C8 . . 116.14(15) ?
C11 C10 C15 . . 121.91(17) ?
C11 C10 N2 . . 120.98(17) ?
C15 C10 N2 . . 117.10(16) ?
O1 C7 C8 . . 122.29(16) ?
O1 C7 C6 . . 114.99(16) ?
C8 C7 C6 . . 122.71(16) ?
C2 C1 C6 . . 121.79(18) ?
C2 C1 S1 . . 121.16(15) ?
C6 C1 S1 . . 117.01(14) ?
N1 C18 H18A . . 109.5 ?
N1 C18 H18B . . 109.5 ?
H18A C18 H18B . . 109.5 ?
N1 C18 H18C . . 109.5 ?
H18A C18 H18C . . 109.5 ?
H18B C18 H18C . . 109.5 ?
C4 C5 C6 . . 120.06(18) ?
C4 C5 H5 . . 120.0 ?
C6 C5 H5 . . 120.0 ?
C7 C8 N1 . . 121.22(16) ?
C7 C8 C9 . . 120.66(16) ?
N1 C8 C9 . . 118.12(15) ?
C13 C14 C15 . . 118.96(18) ?
C13 C14 C17 . . 119.71(18) ?
C15 C14 C17 . . 121.33(18) ?
C15 C16 H16A . . 109.5 ?
C15 C16 H16B . . 109.5 ?
H16A C16 H16B . . 109.5 ?
C15 C16 H16C . . 109.5 ?
H16A C16 H16C . . 109.5 ?
H16B C16 H16C . . 109.5 ?
C5 C4 C3 . . 120.83(19) ?
C5 C4 H4 . . 119.6 ?
C3 C4 H4 . . 119.6 ?
C10 C15 C14 . . 118.67(17) ?
C10 C15 C16 . . 119.51(17) ?
C14 C15 C16 . . 121.80(17) ?
C13 C12 C11 . . 120.17(18) ?
C13 C12 H12 . . 119.9 ?
C11 C12 H12 . . 119.9 ?
C12 C11 C10 . . 118.68(18) ?
C12 C11 H11 . . 120.7 ?
C10 C11 H11 . . 120.7 ?
C4 C3 C2 . . 120.22(19) ?
C4 C3 H3 . . 119.9 ?
C2 C3 H3 . . 119.9 ?
C12 C13 C14 . . 121.55(18) ?
C12 C13 H13 . . 119.2 ?
C14 C13 H13 . . 119.2 ?
C1 C2 C3 . . 118.73(19) ?
C1 C2 H2 . . 120.6 ?
C3 C2 H2 . . 120.6 ?
C14 C17 H17A . . 109.5 ?
C14 C17 H17B . . 109.5 ?
H17A C17 H17B . . 109.5 ?
C14 C17 H17C . . 109.5 ?
H17A C17 H17C . . 109.5 ?
H17B C17 H17C . . 109.5 ?

loop_
_geom_bond_atom_site_label_1
_geom_bond_atom_site_label_2
_geom_bond_site_symmetry_2
_geom_bond_distance
_geom_bond_publ_flag
S1 O4 . 1.4308(13) ?
S1 O3 . 1.4345(14) ?
S1 N1 . 1.6424(15) ?
S1 C1 . 1.7639(19) ?
O2 C9 . 1.257(2) ?
O1 C7 . 1.344(2) ?
O1 H1O . 0.8400 ?
N2 C9 . 1.343(2) ?
N2 C10 . 1.422(2) ?
N2 H1N . 0.85(2) ?
N1 C8 . 1.442(2) ?
N1 C18 . 1.485(2) ?
C6 C5 . 1.400(3) ?
C6 C1 . 1.404(3) ?
C6 C7 . 1.467(3) ?
C9 C8 . 1.471(2) ?
C10 C11 . 1.392(3) ?
C10 C15 . 1.399(3) ?
C7 C8 . 1.359(3) ?
C1 C2 . 1.389(3) ?
C18 H18A . 0.9800 ?
C18 H18B . 0.9800 ?
C18 H18C . 0.9800 ?
C5 C4 . 1.386(3) ?
C5 H5 . 0.9500 ?
C14 C13 . 1.393(3) ?
C14 C15 . 1.405(3) ?
C14 C17 . 1.510(3) ?
C16 C15 . 1.504(3) ?
C16 H16A . 0.9800 ?
C16 H16B . 0.9800 ?
C16 H16C . 0.9800 ?
C4 C3 . 1.389(3) ?
C4 H4 . 0.9500 ?
C12 C13 . 1.383(3) ?
C12 C11 . 1.388(3) ?
C12 H12 . 0.9500 ?
C11 H11 . 0.9500 ?
C3 C2 . 1.394(3) ?
C3 H3 . 0.9500 ?
C13 H13 . 0.9500 ?
C2 H2 . 0.9500 ?
C17 H17A . 0.9800 ?
C17 H17B . 0.9800 ?
C17 H17C . 0.9800 ?

loop_
_geom_hbond_atom_site_label_D
_geom_hbond_atom_site_label_H
_geom_hbond_atom_site_label_A
_geom_hbond_site_symmetry_A
_geom_hbond_distance_DH
_geom_hbond_distance_HA
_geom_hbond_distance_DA
_geom_hbond_angle_DHA
O1 H1O O2 . 0.8400 1.7900 2.5320(18) 147.00
N2 H1N O3 3_665 0.85(2) 2.26(2) 2.972(2) 141(2)
C3 H3 O4 2_645 0.9500 2.4900 3.352(3) 150.00

loop_
_geom_torsion_atom_site_label_1
_geom_torsion_atom_site_label_2
_geom_torsion_atom_site_label_3
_geom_torsion_atom_site_label_4
_geom_torsion_site_symmetry_1
_geom_torsion_site_symmetry_2
_geom_torsion_site_symmetry_3
_geom_torsion_site_symmetry_4
_geom_torsion
_geom_torsion_publ_flag
O4 S1 N1 C8 . . . . 169.35(12) ?
O3 S1 N1 C8 . . . . -60.45(14) ?
C1 S1 N1 C8 . . . . 53.19(14) ?
O4 S1 N1 C18 . . . . 32.66(15) ?
O3 S1 N1 C18 . . . . 162.85(13) ?
C1 S1 N1 C18 . . . . -83.51(14) ?
C10 N2 C9 O2 . . . . -1.0(3) ?
C10 N2 C9 C8 . . . . 179.07(16) ?
C9 N2 C10 C11 . . . . 35.7(3) ?
C9 N2 C10 C15 . . . . -145.22(18) ?
C5 C6 C7 O1 . . . . 18.7(2) ?
C1 C6 C7 O1 . . . . -160.50(16) ?
C5 C6 C7 C8 . . . . -162.85(18) ?
C1 C6 C7 C8 . . . . 18.0(3) ?
C5 C6 C1 C2 . . . . 0.7(3) ?
C7 C6 C1 C2 . . . . 179.90(17) ?
C5 C6 C1 S1 . . . . -176.97(14) ?
C7 C6 C1 S1 . . . . 2.2(2) ?
O4 S1 C1 C2 . . . . 32.47(18) ?
O3 S1 C1 C2 . . . . -99.61(17) ?
N1 S1 C1 C2 . . . . 147.51(16) ?
O4 S1 C1 C6 . . . . -149.86(14) ?
O3 S1 C1 C6 . . . . 78.06(16) ?
N1 S1 C1 C6 . . . . -34.82(16) ?
C1 C6 C5 C4 . . . . -0.7(3) ?
C7 C6 C5 C4 . . . . -179.94(17) ?
O1 C7 C8 N1 . . . . -178.38(15) ?
C6 C7 C8 N1 . . . . 3.3(3) ?
O1 C7 C8 C9 . . . . 1.4(3) ?
C6 C7 C8 C9 . . . . -176.92(16) ?
C18 N1 C8 C7 . . . . 94.4(2) ?
S1 N1 C8 C7 . . . . -42.6(2) ?
C18 N1 C8 C9 . . . . -85.4(2) ?
S1 N1 C8 C9 . . . . 137.60(14) ?
O2 C9 C8 C7 . . . . -7.7(3) ?
N2 C9 C8 C7 . . . . 172.23(16) ?
O2 C9 C8 N1 . . . . 172.09(16) ?
N2 C9 C8 N1 . . . . -8.0(2) ?
C6 C5 C4 C3 . . . . 0.3(3) ?
C11 C10 C15 C14 . . . . 1.6(3) ?
N2 C10 C15 C14 . . . . -177.46(16) ?
C11 C10 C15 C16 . . . . -176.85(17) ?
N2 C10 C15 C16 . . . . 4.1(2) ?
C13 C14 C15 C10 . . . . -2.1(3) ?
C17 C14 C15 C10 . . . . 178.91(18) ?
C13 C14 C15 C16 . . . . 176.29(18) ?
C17 C14 C15 C16 . . . . -2.7(3) ?
C13 C12 C11 C10 . . . . -2.0(3) ?
C15 C10 C11 C12 . . . . 0.5(3) ?
N2 C10 C11 C12 . . . . 179.45(17) ?
C5 C4 C3 C2 . . . . 0.1(3) ?
C11 C12 C13 C14 . . . . 1.4(3) ?
C15 C14 C13 C12 . . . . 0.6(3) ?
C17 C14 C13 C12 . . . . 179.7(2) ?
C6 C1 C2 C3 . . . . -0.2(3) ?
S1 C1 C2 C3 . . . . 177.33(16) ?
C4 C3 C2 C1 . . . . -0.2(3) ?

loop_
_cod_related_entry_id
_cod_related_entry_database
_cod_related_entry_code
1 ChemSpider 24741841
